data_3500050
loop_
_publ_author_name
'Armel Le Bail'

_publ_section_title
;
 BaCuGaF7 fluoride glass recrystallizing at 500 C in the BaCuGFeF7
 structure type
;
_journal_name_full 'Personal communication to COD'
_journal_year 2016
_chemical_compound_source
;
Fluoride glass of composition BaCuGaF7 recrystallized at 500 C
;
_chemical_formula_sum 'Ba Cu F7 Ga'
_chemical_formula_weight 403.585
_space_group_IT_number 15
_symmetry_cell_setting monoclinic
_symmetry_Int_Tables_number 15
_symmetry_space_group_name_Hall '-C 2yc'
_symmetry_space_group_name_H-M 'C 1 2/c 1'
_cell_angle_alpha 90.00000
_cell_angle_beta 118.5511(16)
_cell_angle_gamma 90.00000
_cell_formula_units_Z 4
_cell_length_a 10.6199(5)
_cell_length_b 9.8809(4)
_cell_length_c 5.6263(3)
_cell_measurement_temperature 295
_cell_volume 518.59(4)
_computing_structure_refinement FULLPROF
_diffrn_ambient_temperature 295
_diffrn_radiation_monochromator graphite
_diffrn_radiation_probe x-ray
_diffrn_radiation_type CuK\a
_diffrn_radiation_wavelength 1.54184
_exptl_absorpt_coefficient_mu 70.303
_exptl_crystal_density_diffrn 5.169
_exptl_crystal_F_000 716
_geom_special_details
;
 Bond distances, angles etc. have been calculated using the
 rounded fractional coordinates. All su's are estimated
 from the variances of the (full) variance-covariance matrix.
 The cell esds are taken into account in the estimation of
 distances, angles and torsion angles
;
_pd_meas_2theta_range_inc 0.020000
_pd_meas_2theta_range_max 79.98000
_pd_meas_2theta_range_min 10.00000
_pd_meas_number_of_points 3500
_pd_proc_2theta_range_inc 0.020000
_pd_proc_2theta_range_max 80.0332
_pd_proc_2theta_range_min 10.0532
_pd_proc_ls_prof_R_factor 3.3665
_pd_proc_ls_prof_wR_expected 1.0781
_pd_proc_ls_prof_wR_factor 4.6224
_pd_proc_wavelength 1.540560
_refine_ls_number_parameters 28
_refine_ls_number_reflns 364
_refine_ls_number_restraints 0
_refine_ls_R_I_factor 4.0462
_cod_data_source_file BaCuGaF7.cif
_cod_data_source_block BaCuGaF7
_cod_original_cell_volume 518.60(4)
_cod_original_sg_symbol_H-M 'C 2/c'
_cod_database_code 3500050
_pd_proc_ls_prof_cr_factor 8.5585
_pd_proc_ls_prof_cwr_factor 9.3321
_pd_proc_ls_prof_cwr_expected 2.1765
_pd_proc_ls_prof_chi2 18.3831
_pd_proc_ls_prof_echi2 19.2509

loop_
_publ_manuscript_incl_extra_item
_publ_manuscript_incl_extra_info
_publ_manuscript_incl_extra_defn
'_pd_proc_ls_prof_cR_factor' 'Prof. R-factor CORRECTED for background' no
'_pd_proc_ls_prof_cwR_factor' 'wProf.R-factor CORRECTED for background' no
'_pd_proc_ls_prof_cwR_expected' 'wProf.Expected CORRECTED for background' no
'_pd_proc_ls_prof_chi2' 'Chi-square for all considered points' no
'_pd_proc_ls_prof_echi2' 'Chi-2 for points with Bragg contribution' no

loop_
_symmetry_equiv_pos_site_id
_symmetry_equiv_pos_as_xyz
1 x,y,z
2 -x,y,1/2-z
3 -x,-y,-z
4 x,-y,1/2+z
5 1/2+x,1/2+y,z
6 1/2-x,1/2+y,1/2-z
7 1/2-x,1/2-y,-z
8 1/2+x,1/2-y,1/2+z

loop_
_atom_site_label
_atom_site_type_symbol
_atom_site_thermal_displace_type
_atom_site_fract_x
_atom_site_fract_y
_atom_site_fract_z
_atom_site_occupancy
_atom_site_U_iso_or_equiv
_atom_site_calc_flag
_atom_site_refinement_flags
_atom_site_disorder_assembly
_atom_site_disorder_group
Ga Ga Uiso 0.3115(3) 0.3950(2) 0.1205(5) 0.500 0.0122(7) . . . .
Cu Cu Uiso 0.3115(3) 0.3950(2) 0.1205(5) 0.500 0.0122(7) . . . .
F1 F Uiso 0.00000 0.8188(10) 0.25000 1.000 0.0099(11) . . . .
F2 F Uiso 0.1266(6) 0.4536(6) 0.0150(11) 1.000 0.0099(11) . . . .
F3 F Uiso 0.2480(6) 0.2181(5) 0.2185(12) 1.000 0.0099(11) . . . .
F4 F Uiso 0.3701(7) 0.5515(6) 1.0021(13) 1.000 0.0099(11) . . . .
Ba Ba Uiso 0.00000 0.31805(15) 0.25000 1.000 0.0200(6) . . . .

loop_
_atom_type_symbol
_atom_type_scat_Cromer_Mann_a1
_atom_type_scat_Cromer_Mann_b1
_atom_type_scat_Cromer_Mann_a2
_atom_type_scat_Cromer_Mann_b2
_atom_type_scat_Cromer_Mann_a3
_atom_type_scat_Cromer_Mann_b3
_atom_type_scat_Cromer_Mann_a4
_atom_type_scat_Cromer_Mann_b4
_atom_type_scat_Cromer_Mann_c
_atom_type_scat_dispersion_real
_atom_type_scat_dispersion_imag
_atom_type_scat_source
Ba+2 20.18070 3.21367 19.11360 0.28331 10.90540 20.05580 0.77634 51.74600 3.02902 -1.33400 8.46000 International_Tables_for_Crystallography_Vol.C(1991)_Tables_6.1.1.4_and_6.1.1.5
Cu+2 11.81680 3.37484 7.11181 0.24408 5.78135 7.98760 1.14523 19.89700 1.14431 -2.01900 0.58900 International_Tables_for_Crystallography_Vol.C(1991)_Tables_6.1.1.4_and_6.1.1.5
Ga+3 12.69200 2.81262 6.69883 0.22789 6.06692 6.36441 1.00660 14.41220 1.53545 -1.35400 0.77700 International_Tables_for_Crystallography_Vol.C(1991)_Tables_6.1.1.4_and_6.1.1.5
F-1 3.63220 5.27756 3.51057 14.73530 1.26064 0.44226 0.94071 47.34370 0.65340 0.06900 0.05300 International_Tables_for_Crystallography_Vol.C(1991)_Tables_6.1.1.4_and_6.1.1.5

loop_
_geom_angle_atom_site_label_1
_geom_angle_atom_site_label_2
_geom_angle_atom_site_label_3
_geom_angle
_geom_angle_site_symmetry_1
_geom_angle_site_symmetry_2
_geom_angle_site_symmetry_3
_geom_angle_publ_flag
F2 Ga F3 85.3(3) . . . yes
F2 Ga F4 96.2(3) . . 1_554 yes
F2 Ga F4 90.0(3) . . 4_564 yes
F1 Ga F2 174.0(3) 5_545 . . yes
F2 Ga F3 93.7(3) . . 7_555 yes
F3 Ga F4 174.9(3) . . 1_554 yes
F3 Ga F4 84.8(3) . . 4_564 yes
F1 Ga F3 88.9(3) 5_545 . . yes
F3 Ga F3 77.8(2) . . 7_555 yes
F4 Ga F4 100.1(3) 1_554 . 4_564 yes
F1 Ga F4 89.7(4) 5_545 . 1_554 yes
F3 Ga F4 97.2(3) 7_555 . 1_554 yes
F1 Ga F4 87.9(3) 5_545 . 4_564 yes
F3 Ga F4 161.8(3) 7_555 . 4_564 yes
F1 Ga F3 86.6(3) 5_545 . 7_555 yes
F2 Cu F3 85.3(3) . . . yes
F2 Cu F4 96.2(3) . . 1_554 yes
F2 Cu F4 90.0(3) . . 4_564 yes
F1 Cu F2 174.0(3) 5_545 . . yes
F2 Cu F3 93.7(3) . . 7_555 yes
F3 Cu F4 174.9(3) . . 1_554 yes
F3 Cu F4 84.8(3) . . 4_564 yes
F1 Cu F3 88.9(3) 5_545 . . yes
F3 Cu F3 77.8(2) . . 7_555 yes
F4 Cu F4 100.1(3) 1_554 . 4_564 yes
F1 Cu F4 89.7(4) 5_545 . 1_554 yes
F3 Cu F4 97.2(3) 7_555 . 1_554 yes
F1 Cu F4 87.9(3) 5_545 . 4_564 yes
F3 Cu F4 161.8(3) 7_555 . 4_564 yes
F1 Cu F3 86.6(3) 5_545 . 7_555 yes
Ga F1 Ga 134.0(6) 5_455 . 6_555 yes
Ga F3 Ga 102.2(3) . . 7_555 yes
Ga F3 Cu 102.2(3) 7_555 . . yes
Ga F4 Ga 127.2(4) 1_556 . 4_565 yes

loop_
_geom_bond_atom_site_label_1
_geom_bond_atom_site_label_2
_geom_bond_distance
_geom_bond_site_symmetry_1
_geom_bond_site_symmetry_2
_geom_bond_publ_flag
Ga F2 1.852(8) . . yes
Ga F3 2.042(6) . . yes
Ga F4 1.902(7) . 1_554 yes
Ga F4 2.000(7) . 4_564 yes
Ga F1 1.926(5) . 5_545 yes
Ga F3 2.033(6) . 7_555 yes
Cu F2 1.852(8) . . yes
Cu F3 2.042(6) . . yes
Cu F4 1.902(7) . 1_554 yes
Cu F4 2.000(7) . 4_564 yes
Cu F1 1.926(5) . 5_545 yes
Cu F3 2.033(6) . 7_555 yes

loop_
_geom_torsion_atom_site_label_1
_geom_torsion_atom_site_label_2
_geom_torsion_atom_site_label_3
_geom_torsion_atom_site_label_4
_geom_torsion
_geom_torsion_site_symmetry_1
_geom_torsion_site_symmetry_2
_geom_torsion_site_symmetry_3
_geom_torsion_site_symmetry_4
_geom_torsion_publ_flag
F2 Ga F3 Ga 94.8(3) . . . 7_555 no
F4 Ga F3 Ga -174.8(4) 4_564 . . 7_555 no
F3 Ga F3 Ga 0.0(3) 7_555 . . 7_555 no
F2 Ga F4 Ga -73.1(5) . . 1_554 4_564 no
F2 Ga F4 Ga -39.3(5) . . 4_564 4_565 no
F3 Ga F4 Ga -124.6(5) . . 4_564 4_565 no
F2 Ga F3 Ga -84.4(3) . . 7_555 7_555 no
F3 Ga F3 Ga 0.0(3) . . 7_555 7_555 no
F2 Cu F3 Ga 94.8(3) . . . 7_555 no
F4 Cu F3 Ga -174.8(4) 4_564 . . 7_555 no
F3 Cu F3 Ga 0.0(3) 7_555 . . 7_555 no
F2 Cu F4 Ga -73.1(5) . . 1_554 4_564 no
F2 Cu F4 Ga -39.3(5) . . 4_564 4_565 no
F3 Cu F4 Ga -124.6(5) . . 4_564 4_565 no
F2 Cu F3 Ga -84.4(3) . . 7_555 7_555 no
F3 Cu F3 Ga 0.0(3) . . 7_555 7_555 no
